data_1508192
loop_
_publ_author_name
'Li, Liangchun'
'Fukawa, Tomohide'
'Matsuo, Tsukasa'
'Hashizume, Daisuke'
'Fueno, Hiroyuki'
'Tanaka, Kazuyoshi'
'Tamao, Kohei'

_publ_section_title
;
 A stable germanone as the first isolated heavy ketone with a terminal
 oxygen atom.
;
_journal_issue 5
_journal_name_full 'Nature chemistry'
_journal_page_first 361
_journal_page_last 365
_journal_paper_doi 10.1038/nchem.1305
_journal_volume 4
_journal_year 2012
_chemical_formula_moiety 'C57 H94 Ge O'
_chemical_formula_sum 'C57 H94 Ge O'
_chemical_formula_weight 867.91
_chemical_name_systematic
;
 ?
;
_space_group_IT_number 14
_symmetry_cell_setting monoclinic
_symmetry_space_group_name_Hall '-P 2ybc'
_symmetry_space_group_name_H-M 'P 1 21/c 1'
_atom_sites_solution_hydrogens difmap
_atom_sites_solution_primary direct
_atom_sites_solution_secondary difmap
_audit_creation_method SHELXL-97
_cell_angle_alpha 90
_cell_angle_beta 107.5601(16)
_cell_angle_gamma 90
_cell_formula_units_Z 4
_cell_length_a 13.7100(19)
_cell_length_b 17.896(2)
_cell_length_c 21.842(3)
_cell_measurement_reflns_used 16524
_cell_measurement_temperature 100
_cell_measurement_theta_max 29.1313
_cell_measurement_theta_min 2.7587
_cell_volume 5109.3(11)
_computing_cell_refinement CrystalClear
_computing_data_collection CrystalClear
_computing_data_reduction CrystalClear
_computing_molecular_graphics 'ORTEP-3 for Windows'
_computing_publication_material SHELXL-97
_computing_structure_refinement SHELXL-97
_computing_structure_solution SIR-97
_diffrn_ambient_temperature 100
_diffrn_detector_area_resol_mean 7.31
_diffrn_measured_fraction_theta_full 0.983
_diffrn_measured_fraction_theta_max 0.983
_diffrn_measurement_device_type 'Rigaku AFC-10 with Saturn724+ CCD'
_diffrn_measurement_method \w-scan
_diffrn_radiation_monochromator graphite
_diffrn_radiation_source 'fine-focus rotating anode'
_diffrn_radiation_type MoK\a
_diffrn_radiation_wavelength 0.71073
_diffrn_reflns_av_R_equivalents 0.0507
_diffrn_reflns_av_sigmaI/netI 0.0436
_diffrn_reflns_limit_h_max 19
_diffrn_reflns_limit_h_min -18
_diffrn_reflns_limit_k_max 25
_diffrn_reflns_limit_k_min -24
_diffrn_reflns_limit_l_max 27
_diffrn_reflns_limit_l_min -30
_diffrn_reflns_number 71527
_diffrn_reflns_theta_full 30.00
_diffrn_reflns_theta_max 30.00
_diffrn_reflns_theta_min 2.26
_diffrn_standards_number 0
_exptl_absorpt_coefficient_mu 0.636
_exptl_absorpt_correction_T_max 0.8833
_exptl_absorpt_correction_T_min 0.8107
_exptl_absorpt_correction_type multi-scan
_exptl_absorpt_process_details
;
 REQAB implemented in CrystalClear
;
_exptl_crystal_colour colourless
_exptl_crystal_density_diffrn 1.128
_exptl_crystal_density_method 'not measured'
_exptl_crystal_description prism
_exptl_crystal_F_000 1904
_exptl_crystal_size_max 0.25
_exptl_crystal_size_mid 0.25
_exptl_crystal_size_min 0.20
_refine_diff_density_max 1.091
_refine_diff_density_min -1.230
_refine_diff_density_rms 0.116
_refine_ls_extinction_method none
_refine_ls_goodness_of_fit_ref 1.077
_refine_ls_hydrogen_treatment constr
_refine_ls_matrix_type full
_refine_ls_number_parameters 637
_refine_ls_number_reflns 14654
_refine_ls_number_restraints 141
_refine_ls_restrained_S_all 1.107
_refine_ls_R_factor_all 0.0638
_refine_ls_R_factor_gt 0.0528
_refine_ls_shift/su_max 0.001
_refine_ls_shift/su_mean 0.000
_refine_ls_structure_factor_coef Fsqd
_refine_ls_weighting_details 'calc w=1/[\s^2^(Fo^2^)+(0.0842P)^2^+1.8293P] where P=(Fo^2^+2Fc^2^)/3'
_refine_ls_weighting_scheme calc
_refine_ls_wR_factor_gt 0.1445
_refine_ls_wR_factor_ref 0.1558
_reflns_number_gt 12446
_reflns_number_total 14654
_reflns_threshold_expression I>2\s(I)
_cod_data_source_file nchem.1305-s5.cif
_cod_data_source_block Eind2GeO-MeLi
_cod_original_cell_volume 5109.3(12)
_cod_original_sg_symbol_H-M 'P 21/c'
_cod_database_code 1508192

loop_
_symmetry_equiv_pos_as_xyz
'x, y, z'
'-x, y+1/2, -z+1/2'
'-x, -y, -z'
'x, -y-1/2, z-1/2'

loop_
_atom_site_label
_atom_site_type_symbol
_atom_site_fract_x
_atom_site_fract_y
_atom_site_fract_z
_atom_site_U_iso_or_equiv
_atom_site_adp_type
_atom_site_occupancy
_atom_site_symmetry_multiplicity
_atom_site_calc_flag
_atom_site_refinement_flags
_atom_site_disorder_assembly
_atom_site_disorder_group
Ge1 Ge 0.733770(15) 0.245067(10) 0.186897(10) 0.02200(7) Uani 1 1 d D . .
O1A O 0.8068(2) 0.29559(17) 0.14605(12) 0.0223(5) Uani 0.685(5) 1 d PD A 9
H1A H 0.8609 0.2721 0.1485 0.033 Uiso 0.685(5) 1 calc PR A 9
C1A C 0.7460(3) 0.3212(2) 0.25840(17) 0.0290(8) Uani 0.685(5) 1 d PD A 9
H1A1 H 0.6790 0.3442 0.2532 0.044 Uiso 0.685(5) 1 calc PR A 9
H1A2 H 0.7953 0.3600 0.2562 0.044 Uiso 0.685(5) 1 calc PR A 9
H1A3 H 0.7694 0.2961 0.3001 0.044 Uiso 0.685(5) 1 calc PR A 9
O1B O 0.7448(5) 0.2983(3) 0.25638(19) 0.0223(5) Uani 0.315(5) 1 d PD A 10
H1B H 0.6868 0.3033 0.2615 0.033 Uiso 0.315(5) 1 calc PR A 10
C1B C 0.8232(10) 0.3086(6) 0.1482(5) 0.0290(8) Uani 0.315(5) 1 d PD A 10
H1B1 H 0.8613 0.3449 0.1801 0.044 Uiso 0.315(5) 1 calc PR A 10
H1B2 H 0.7800 0.3351 0.1105 0.044 Uiso 0.315(5) 1 calc PR A 10
H1B3 H 0.8714 0.2763 0.1353 0.044 Uiso 0.315(5) 1 calc PR A 10
C2 C 0.80958(13) 0.14551(9) 0.19881(8) 0.0175(3) Uani 1 1 d . A .
C3 C 0.79243(13) 0.09300(9) 0.14687(8) 0.0183(3) Uani 1 1 d . . .
C4 C 0.74948(15) 0.10305(10) 0.07269(9) 0.0214(3) Uani 1 1 d . A .
C5 C 0.76432(17) 0.02450(11) 0.04588(9) 0.0278(4) Uani 1 1 d . . .
H5A H 0.7007 0.0092 0.0127 0.033 Uiso 1 1 calc R A .
H5B H 0.8201 0.0265 0.0258 0.033 Uiso 1 1 calc R . .
C6 C 0.79096(15) -0.03251(10) 0.10095(10) 0.0331(5) Uani 1 1 d D A .
C7 C 0.82542(14) 0.01858(10) 0.15922(9) 0.0205(3) Uani 1 1 d . A .
C8 C 0.88508(14) -0.00403(10) 0.21947(9) 0.0225(4) Uani 1 1 d . . .
H8 H 0.9033 -0.0551 0.2279 0.027 Uiso 1 1 calc R A .
C9 C 0.91754(13) 0.04899(10) 0.26697(9) 0.0204(3) Uani 1 1 d . A .
C10 C 0.99911(15) 0.03406(12) 0.33024(9) 0.0259(4) Uani 1 1 d D . .
C11 C 1.02310(15) 0.11357(12) 0.35717(10) 0.0276(4) Uani 1 1 d . A .
H11A H 1.0880 0.1311 0.3511 0.033 Uiso 1 1 calc R . .
H11B H 1.0309 0.1137 0.4037 0.033 Uiso 1 1 calc R . .
C12 C 0.93401(14) 0.16670(11) 0.32137(9) 0.0229(4) Uani 1 1 d . . .
C13 C 0.88064(13) 0.12251(10) 0.25868(9) 0.0190(3) Uani 1 1 d . A .
C14 C 0.63558(16) 0.12546(11) 0.04878(10) 0.0275(4) Uani 1 1 d . . .
H14A H 0.5962 0.0891 0.0660 0.033 Uiso 1 1 calc R A .
H14B H 0.6281 0.1749 0.0672 0.033 Uiso 1 1 calc R . .
C15 C 0.58703(19) 0.12964(13) -0.02427(11) 0.0389(5) Uani 1 1 d . A .
H15A H 0.6249 0.1656 -0.0423 0.058 Uiso 1 1 calc R . .
H15B H 0.5157 0.1458 -0.0341 0.058 Uiso 1 1 calc R . .
H15C H 0.5895 0.0802 -0.0431 0.058 Uiso 1 1 calc R . .
C16 C 0.81400(17) 0.16001(11) 0.04762(10) 0.0277(4) Uani 1 1 d . . .
H16A H 0.7950 0.1554 0.0003 0.033 Uiso 1 1 calc R A .
H16B H 0.7952 0.2110 0.0575 0.033 Uiso 1 1 calc R . .
C17 C 0.93013(18) 0.15153(14) 0.07500(12) 0.0377(5) Uani 1 1 d . A .
H17A H 0.9505 0.1571 0.1218 0.056 Uiso 1 1 calc R . .
H17B H 0.9638 0.1901 0.0567 0.056 Uiso 1 1 calc R . .
H17C H 0.9505 0.1020 0.0641 0.056 Uiso 1 1 calc R . .
C18A C 0.6876(4) -0.0681(8) 0.0989(5) 0.0470(16) Uani 0.520(8) 1 d PDU A 1
H18A H 0.6372 -0.0273 0.0949 0.056 Uiso 0.520(8) 1 calc PR A 1
H18B H 0.6641 -0.0987 0.0595 0.056 Uiso 0.520(8) 1 calc PR A 1
C19A C 0.6847(5) -0.1171(3) 0.1558(3) 0.0486(13) Uani 0.520(8) 1 d PDU A 1
H19A H 0.7373 -0.1559 0.1627 0.073 Uiso 0.520(8) 1 calc PR A 1
H19B H 0.6172 -0.1407 0.1465 0.073 Uiso 0.520(8) 1 calc PR A 1
H19C H 0.6976 -0.0862 0.1944 0.073 Uiso 0.520(8) 1 calc PR A 1
C18B C 0.6999(5) -0.0820(8) 0.1030(6) 0.0470(16) Uani 0.480(8) 1 d PDU A 2
H18C H 0.6448 -0.0488 0.1076 0.056 Uiso 0.480(8) 1 calc PR A 2
H18D H 0.6738 -0.1076 0.0611 0.056 Uiso 0.480(8) 1 calc PR A 2
C19B C 0.7200(6) -0.1414(3) 0.1558(3) 0.0486(13) Uani 0.480(8) 1 d PDU A 2
H19D H 0.7718 -0.1766 0.1507 0.073 Uiso 0.480(8) 1 calc PR A 2
H19E H 0.6564 -0.1683 0.1526 0.073 Uiso 0.480(8) 1 calc PR A 2
H19F H 0.7447 -0.1172 0.1979 0.073 Uiso 0.480(8) 1 calc PR A 2
C20A C 0.8605(3) -0.09646(17) 0.0933(2) 0.0346(8) Uani 0.524(4) 1 d PDU A 3
H20A H 0.8262 -0.1247 0.0536 0.042 Uiso 0.524(4) 1 calc PR A 3
H20B H 0.8721 -0.1311 0.1301 0.042 Uiso 0.524(4) 1 calc PR A 3
C21A C 0.9635(3) -0.0672(3) 0.0896(2) 0.0432(8) Uani 0.524(4) 1 d PD A 3
H21A H 0.9537 -0.0418 0.0484 0.065 Uiso 0.524(4) 1 calc PR A 3
H21B H 1.0109 -0.1091 0.0933 0.065 Uiso 0.524(4) 1 calc PR A 3
H21C H 0.9918 -0.0319 0.1248 0.065 Uiso 0.524(4) 1 calc PR A 3
C20B C 0.8892(3) -0.0759(3) 0.1011(2) 0.0346(8) Uani 0.476(4) 1 d PDU A 4
H20C H 0.9445 -0.0395 0.1032 0.042 Uiso 0.476(4) 1 calc PR A 4
H20D H 0.9112 -0.1073 0.1402 0.042 Uiso 0.476(4) 1 calc PR A 4
C21B C 0.8755(4) -0.1259(3) 0.0424(2) 0.0432(8) Uani 0.476(4) 1 d PD A 4
H21D H 0.8307 -0.1679 0.0443 0.065 Uiso 0.476(4) 1 calc PR A 4
H21E H 0.9423 -0.1449 0.0419 0.065 Uiso 0.476(4) 1 calc PR A 4
H21F H 0.8447 -0.0968 0.0032 0.065 Uiso 0.476(4) 1 calc PR A 4
C22A C 0.9567(7) -0.01911(19) 0.3724(4) 0.0361(8) Uani 0.858(5) 1 d PD A 11
H22A H 0.9003 0.0070 0.3831 0.043 Uiso 0.858(5) 1 calc PR A 11
H22B H 0.9267 -0.0633 0.3462 0.043 Uiso 0.858(5) 1 calc PR A 11
C23A C 1.0311(3) -0.0463(2) 0.43384(15) 0.0533(9) Uani 0.858(5) 1 d PD A 11
H23A H 1.0796 -0.0811 0.4240 0.080 Uiso 0.858(5) 1 calc PR A 11
H23B H 0.9939 -0.0718 0.4596 0.080 Uiso 0.858(5) 1 calc PR A 11
H23C H 1.0686 -0.0036 0.4580 0.080 Uiso 0.858(5) 1 calc PR A 11
C22B C 0.947(5) -0.0088(8) 0.374(2) 0.0361(8) Uani 0.142(5) 1 d PD A 12
H22C H 0.9891 -0.0017 0.4191 0.043 Uiso 0.142(5) 1 calc PR A 12
H22D H 0.8796 0.0144 0.3689 0.043 Uiso 0.142(5) 1 calc PR A 12
C23B C 0.9313(15) -0.0911(7) 0.3618(9) 0.0533(9) Uani 0.142(5) 1 d PD A 12
H23D H 0.8691 -0.0994 0.3259 0.080 Uiso 0.142(5) 1 calc PR A 12
H23E H 0.9242 -0.1156 0.4004 0.080 Uiso 0.142(5) 1 calc PR A 12
H23F H 0.9902 -0.1122 0.3512 0.080 Uiso 0.142(5) 1 calc PR A 12
C24 C 1.09398(16) -0.00437(13) 0.31943(11) 0.0330(5) Uani 1 1 d . A .
H24A H 1.1502 -0.0035 0.3604 0.040 Uiso 1 1 calc R . .
H24B H 1.0769 -0.0574 0.3083 0.040 Uiso 1 1 calc R . .
C25 C 1.13305(16) 0.03024(14) 0.26736(11) 0.0339(5) Uani 1 1 d . . .
H25A H 1.0804 0.0258 0.2257 0.051 Uiso 1 1 calc R A .
H25B H 1.1950 0.0040 0.2659 0.051 Uiso 1 1 calc R . .
H25C H 1.1488 0.0831 0.2771 0.051 Uiso 1 1 calc R . .
C26 C 0.97824(17) 0.24295(11) 0.30948(10) 0.0267(4) Uani 1 1 d . A .
H26A H 0.9205 0.2775 0.2908 0.032 Uiso 1 1 calc R . .
H26B H 1.0185 0.2638 0.3515 0.032 Uiso 1 1 calc R . .
C27 C 1.04620(17) 0.24146(12) 0.26532(11) 0.0297(4) Uani 1 1 d . . .
H27A H 1.1108 0.2163 0.2872 0.044 Uiso 1 1 calc R A .
H27B H 1.0601 0.2927 0.2546 0.044 Uiso 1 1 calc R . .
H27C H 1.0112 0.2143 0.2258 0.044 Uiso 1 1 calc R . .
C28 C 0.86088(15) 0.17538(12) 0.36293(10) 0.0273(4) Uani 1 1 d . A .
H28A H 0.7969 0.1990 0.3362 0.033 Uiso 1 1 calc R . .
H28B H 0.8431 0.1248 0.3746 0.033 Uiso 1 1 calc R . .
C29 C 0.90107(18) 0.22094(14) 0.42454(11) 0.0346(5) Uani 1 1 d . . .
H29A H 0.9669 0.2005 0.4504 0.052 Uiso 1 1 calc R A .
H29B H 0.8520 0.2185 0.4491 0.052 Uiso 1 1 calc R . .
H29C H 0.9101 0.2731 0.4137 0.052 Uiso 1 1 calc R . .
C30 C 0.57941(15) 0.24538(9) 0.14328(9) 0.0196(3) Uani 1 1 d . A .
C31 C 0.53014(14) 0.29482(9) 0.09143(9) 0.0195(3) Uani 1 1 d . . .
C32 C 0.57219(14) 0.36173(9) 0.06128(9) 0.0195(3) Uani 1 1 d . A .
C33 C 0.47279(14) 0.39972(10) 0.01798(9) 0.0216(3) Uani 1 1 d . . .
H33A H 0.4562 0.4441 0.0400 0.026 Uiso 1 1 calc R A .
H33B H 0.4830 0.4162 -0.0229 0.026 Uiso 1 1 calc R . .
C34 C 0.38466(14) 0.34266(10) 0.00458(9) 0.0207(3) Uani 1 1 d . A .
C35 C 0.42539(14) 0.28735(9) 0.05879(8) 0.0193(3) Uani 1 1 d . A .
C36 C 0.36620(15) 0.23282(10) 0.07501(9) 0.0212(3) Uani 1 1 d . . .
H36 H 0.2972 0.2253 0.0497 0.025 Uiso 1 1 calc R A .
C37 C 0.40917(14) 0.18961(10) 0.12862(9) 0.0202(3) Uani 1 1 d . A .
C38 C 0.35033(15) 0.13281(10) 0.15539(9) 0.0240(4) Uani 1 1 d D . .
C41 C 0.51315(14) 0.19546(10) 0.16360(9) 0.0219(3) Uani 1 1 d D . .
C42 C 0.63326(14) 0.41865(10) 0.11127(9) 0.0227(4) Uani 1 1 d . . .
H42A H 0.6981 0.3949 0.1366 0.027 Uiso 1 1 calc R A .
H42B H 0.6511 0.4616 0.0881 0.027 Uiso 1 1 calc R . .
C43 C 0.57823(16) 0.44826(11) 0.15778(10) 0.0282(4) Uani 1 1 d . A .
H43A H 0.5221 0.4812 0.1346 0.042 Uiso 1 1 calc R . .
H43B H 0.6267 0.4763 0.1924 0.042 Uiso 1 1 calc R . .
H43C H 0.5506 0.4062 0.1761 0.042 Uiso 1 1 calc R . .
C44 C 0.63487(15) 0.33270(10) 0.01779(10) 0.0247(4) Uani 1 1 d . . .
H44A H 0.6918 0.3018 0.0444 0.030 Uiso 1 1 calc R A .
H44B H 0.5902 0.2996 -0.0153 0.030 Uiso 1 1 calc R . .
C45 C 0.67955(18) 0.39204(12) -0.01609(11) 0.0325(5) Uani 1 1 d . A .
H45A H 0.6244 0.4241 -0.0419 0.049 Uiso 1 1 calc R . .
H45B H 0.7139 0.3677 -0.0441 0.049 Uiso 1 1 calc R . .
H45C H 0.7290 0.4225 0.0160 0.049 Uiso 1 1 calc R . .
C46 C 0.36635(16) 0.30078(10) -0.06011(9) 0.0249(4) Uani 1 1 d . . .
H46A H 0.4293 0.2728 -0.0586 0.030 Uiso 1 1 calc R A .
H46B H 0.3111 0.2637 -0.0642 0.030 Uiso 1 1 calc R . .
C47 C 0.33768(17) 0.34950(12) -0.12021(10) 0.0299(4) Uani 1 1 d . A .
H47A H 0.2776 0.3797 -0.1213 0.045 Uiso 1 1 calc R . .
H47B H 0.3219 0.3176 -0.1584 0.045 Uiso 1 1 calc R . .
H47C H 0.3951 0.3825 -0.1195 0.045 Uiso 1 1 calc R . .
C48 C 0.28288(15) 0.37951(11) 0.00527(10) 0.0267(4) Uani 1 1 d . . .
H48A H 0.2665 0.4198 -0.0273 0.032 Uiso 1 1 calc R A .
H48B H 0.2279 0.3416 -0.0082 0.032 Uiso 1 1 calc R . .
C49 C 0.28090(17) 0.41244(12) 0.06931(11) 0.0322(4) Uani 1 1 d . A .
H49A H 0.2943 0.3729 0.1018 0.048 Uiso 1 1 calc R . .
H49B H 0.2136 0.4345 0.0645 0.048 Uiso 1 1 calc R . .
H49C H 0.3336 0.4511 0.0828 0.048 Uiso 1 1 calc R . .
C50 C 0.24644(16) 0.16358(15) 0.15726(12) 0.0382(5) Uani 1 1 d . A .
H50A H 0.2004 0.1665 0.1126 0.046 Uiso 1 1 calc R . .
H50B H 0.2162 0.1272 0.1805 0.046 Uiso 1 1 calc R . .
C51 C 0.2482(2) 0.23964(16) 0.18840(15) 0.0530(8) Uani 1 1 d . . .
H51A H 0.2860 0.2362 0.2342 0.080 Uiso 1 1 calc R A .
H51B H 0.1780 0.2559 0.1833 0.080 Uiso 1 1 calc R . .
H51C H 0.2819 0.2758 0.1678 0.080 Uiso 1 1 calc R . .
C52A C 0.3459(5) 0.05990(15) 0.1166(2) 0.0308(10) Uani 0.637(9) 1 d PDU A 5
H52A H 0.3125 0.0711 0.0707 0.037 Uiso 0.637(9) 1 calc PR A 5
H52B H 0.4169 0.0440 0.1211 0.037 Uiso 0.637(9) 1 calc PR A 5
C53A C 0.2897(5) -0.00594(19) 0.1356(3) 0.0422(13) Uani 0.637(9) 1 d PDU A 5
H53A H 0.3246 -0.0201 0.1801 0.063 Uiso 0.637(9) 1 calc PR A 5
H53B H 0.2894 -0.0485 0.1073 0.063 Uiso 0.637(9) 1 calc PR A 5
H53C H 0.2191 0.0087 0.1314 0.063 Uiso 0.637(9) 1 calc PR A 5
C52B C 0.3066(7) 0.0699(3) 0.1064(3) 0.0308(10) Uani 0.363(9) 1 d PDU A 6
H52C H 0.2612 0.0929 0.0668 0.037 Uiso 0.363(9) 1 calc PR A 6
H52D H 0.3642 0.0463 0.0951 0.037 Uiso 0.363(9) 1 calc PR A 6
C53B C 0.2465(8) 0.0084(4) 0.1279(5) 0.0422(13) Uani 0.363(9) 1 d PDU A 6
H53D H 0.2862 -0.0098 0.1705 0.063 Uiso 0.363(9) 1 calc PR A 6
H53E H 0.2339 -0.0330 0.0971 0.063 Uiso 0.363(9) 1 calc PR A 6
H53F H 0.1811 0.0285 0.1299 0.063 Uiso 0.363(9) 1 calc PR A 6
C39A C 0.4255(12) 0.1234(6) 0.2230(4) 0.0220(13) Uani 0.611(3) 1 d PD A 7
H39A H 0.4285 0.0699 0.2351 0.026 Uiso 0.611(3) 1 calc PR A 7
H39B H 0.3997 0.1516 0.2538 0.026 Uiso 0.611(3) 1 calc PR A 7
C40A C 0.5367(3) 0.15116(14) 0.22848(11) 0.0211(7) Uani 0.611(3) 1 d PD A 7
C54A C 0.6079(3) 0.08431(17) 0.22982(17) 0.0309(7) Uani 0.611(3) 1 d PDU A 7
H54A H 0.5774 0.0540 0.1908 0.037 Uiso 0.611(3) 1 calc PR A 7
H54B H 0.6738 0.1040 0.2269 0.037 Uiso 0.611(3) 1 calc PR A 7
C55A C 0.6309(3) 0.0322(2) 0.28790(19) 0.0419(8) Uani 0.611(3) 1 d PDU A 7
H55A H 0.6592 0.0612 0.3273 0.063 Uiso 0.611(3) 1 calc PR A 7
H55B H 0.6805 -0.0057 0.2845 0.063 Uiso 0.611(3) 1 calc PR A 7
H55C H 0.5676 0.0077 0.2891 0.063 Uiso 0.611(3) 1 calc PR A 7
C56A C 0.5779(2) 0.19846(19) 0.28987(14) 0.0291(7) Uani 0.611(3) 1 d PDU A 7
H56A H 0.5773 0.1673 0.3272 0.035 Uiso 0.611(3) 1 calc PR A 7
H56B H 0.6500 0.2115 0.2948 0.035 Uiso 0.611(3) 1 calc PR A 7
C57A C 0.5194(3) 0.2706(2) 0.29219(19) 0.0373(8) Uani 0.611(3) 1 d PDU A 7
H57A H 0.5127 0.2998 0.2532 0.056 Uiso 0.611(3) 1 calc PR A 7
H57B H 0.5568 0.3000 0.3299 0.056 Uiso 0.611(3) 1 calc PR A 7
H57C H 0.4512 0.2584 0.2951 0.056 Uiso 0.611(3) 1 calc PR A 7
C39B C 0.4223(19) 0.1103(10) 0.2213(7) 0.0220(13) Uani 0.389(3) 1 d PDU A 8
H39C H 0.4180 0.0561 0.2292 0.026 Uiso 0.389(3) 1 calc PR A 8
H39D H 0.4072 0.1386 0.2563 0.026 Uiso 0.389(3) 1 calc PR A 8
C40B C 0.5274(4) 0.13163(17) 0.21462(16) 0.0211(7) Uani 0.389(3) 1 d PDU A 8
C54B C 0.5789(4) 0.0625(3) 0.1956(2) 0.0309(7) Uani 0.389(3) 1 d PDU A 8
H54C H 0.5316 0.0415 0.1557 0.037 Uiso 0.389(3) 1 calc PR A 8
H54D H 0.6409 0.0794 0.1853 0.037 Uiso 0.389(3) 1 calc PR A 8
C55B C 0.6098(5) -0.0005(3) 0.2451(3) 0.0419(8) Uani 0.389(3) 1 d PDU A 8
H55D H 0.6576 0.0190 0.2849 0.063 Uiso 0.389(3) 1 calc PR A 8
H55E H 0.6430 -0.0406 0.2282 0.063 Uiso 0.389(3) 1 calc PR A 8
H55F H 0.5488 -0.0201 0.2541 0.063 Uiso 0.389(3) 1 calc PR A 8
C56B C 0.5955(4) 0.1630(3) 0.2789(2) 0.0291(7) Uani 0.389(3) 1 d PD A 8
H56C H 0.6043 0.1237 0.3120 0.035 Uiso 0.389(3) 1 calc PR A 8
H56D H 0.6638 0.1739 0.2745 0.035 Uiso 0.389(3) 1 calc PR A 8
C57B C 0.5560(5) 0.2337(3) 0.3031(3) 0.0373(8) Uani 0.389(3) 1 d PD A 8
H57D H 0.5299 0.2686 0.2673 0.056 Uiso 0.389(3) 1 calc PR A 8
H57E H 0.6120 0.2573 0.3364 0.056 Uiso 0.389(3) 1 calc PR A 8
H57F H 0.5008 0.2204 0.3210 0.056 Uiso 0.389(3) 1 calc PR A 8

loop_
_atom_site_aniso_label
_atom_site_aniso_U_11
_atom_site_aniso_U_22
_atom_site_aniso_U_33
_atom_site_aniso_U_23
_atom_site_aniso_U_13
_atom_site_aniso_U_12
Ge1 0.01927(12) 0.01629(10) 0.03236(13) 0.00324(7) 0.01070(9) 0.00156(6)
O1A 0.0275(13) 0.0104(13) 0.0304(11) 0.0036(7) 0.0111(9) -0.0026(8)
C1A 0.0420(18) 0.0088(15) 0.0405(18) 0.0024(11) 0.0189(14) -0.0015(13)
O1B 0.0275(13) 0.0104(13) 0.0304(11) 0.0036(7) 0.0111(9) -0.0026(8)
C1B 0.0420(18) 0.0088(15) 0.0405(18) 0.0024(11) 0.0189(14) -0.0015(13)
C2 0.0173(8) 0.0162(7) 0.0209(8) 0.0023(6) 0.0084(6) 0.0007(6)
C3 0.0187(8) 0.0180(7) 0.0193(8) 0.0021(6) 0.0071(6) 0.0002(6)
C4 0.0278(9) 0.0183(8) 0.0174(8) 0.0015(6) 0.0058(7) 0.0034(7)
C5 0.0412(11) 0.0227(9) 0.0183(9) -0.0005(7) 0.0072(8) 0.0064(8)
C6 0.0575(14) 0.0189(9) 0.0215(10) 0.0000(7) 0.0100(9) 0.0023(9)
C7 0.0248(9) 0.0173(7) 0.0206(8) -0.0008(6) 0.0084(7) 0.0000(6)
C8 0.0257(9) 0.0172(8) 0.0243(9) 0.0039(6) 0.0073(7) 0.0030(6)
C9 0.0168(8) 0.0238(8) 0.0201(8) 0.0038(6) 0.0047(6) -0.0011(6)
C10 0.0210(9) 0.0314(10) 0.0229(9) 0.0072(7) 0.0029(7) 0.0004(7)
C11 0.0211(9) 0.0367(10) 0.0227(9) 0.0004(8) 0.0034(7) -0.0039(8)
C12 0.0211(8) 0.0272(9) 0.0200(9) -0.0031(7) 0.0057(7) -0.0051(7)
C13 0.0172(8) 0.0199(8) 0.0208(8) -0.0002(6) 0.0074(6) -0.0025(6)
C14 0.0290(10) 0.0256(9) 0.0251(10) -0.0003(7) 0.0038(8) 0.0020(7)
C15 0.0465(13) 0.0315(11) 0.0268(11) -0.0062(8) -0.0072(9) 0.0100(9)
C16 0.0399(11) 0.0239(9) 0.0222(9) 0.0033(7) 0.0134(8) 0.0017(8)
C17 0.0383(12) 0.0435(13) 0.0380(12) 0.0050(10) 0.0218(10) -0.0017(10)
C18A 0.078(2) 0.024(4) 0.0270(16) 0.0038(13) -0.0022(14) -0.023(2)
C19A 0.075(3) 0.019(2) 0.0345(15) 0.0085(19) -0.010(2) -0.0139(19)
C18B 0.078(2) 0.024(4) 0.0270(16) 0.0038(13) -0.0022(14) -0.023(2)
C19B 0.075(3) 0.019(2) 0.0345(15) 0.0085(19) -0.010(2) -0.0139(19)
C20A 0.0500(14) 0.0201(13) 0.0298(11) -0.0061(10) 0.0059(11) 0.0044(11)
C21A 0.053(2) 0.0353(17) 0.0388(18) -0.0008(14) 0.0092(15) 0.0158(15)
C20B 0.0500(14) 0.0201(13) 0.0298(11) -0.0061(10) 0.0059(11) 0.0044(11)
C21B 0.053(2) 0.0353(17) 0.0388(18) -0.0008(14) 0.0092(15) 0.0158(15)
C22A 0.034(2) 0.0422(15) 0.0310(12) 0.0154(15) 0.0081(11) 0.0019(18)
C23A 0.0517(19) 0.066(2) 0.0332(15) 0.0235(14) -0.0004(13) -0.0101(16)
C22B 0.034(2) 0.0422(15) 0.0310(12) 0.0154(15) 0.0081(11) 0.0019(18)
C23B 0.0517(19) 0.066(2) 0.0332(15) 0.0235(14) -0.0004(13) -0.0101(16)
C24 0.0238(10) 0.0347(11) 0.0357(12) 0.0080(9) 0.0020(8) 0.0063(8)
C25 0.0227(10) 0.0437(12) 0.0345(11) -0.0027(9) 0.0075(8) 0.0055(9)
C26 0.0249(10) 0.0290(10) 0.0269(10) -0.0059(7) 0.0089(8) -0.0091(7)
C27 0.0253(10) 0.0349(11) 0.0303(11) -0.0015(8) 0.0108(8) -0.0080(8)
C28 0.0259(9) 0.0337(10) 0.0236(9) -0.0045(8) 0.0095(8) -0.0075(8)
C29 0.0340(11) 0.0438(12) 0.0287(11) -0.0094(9) 0.0134(9) -0.0083(10)
C30 0.0198(8) 0.0183(8) 0.0248(9) 0.0028(6) 0.0129(7) 0.0038(6)
C31 0.0245(8) 0.0139(7) 0.0244(9) 0.0016(6) 0.0138(7) 0.0022(6)
C32 0.0214(8) 0.0148(7) 0.0250(9) 0.0029(6) 0.0110(7) 0.0020(6)
C33 0.0229(9) 0.0163(7) 0.0270(9) 0.0034(6) 0.0098(7) 0.0028(6)
C34 0.0221(8) 0.0168(7) 0.0241(9) 0.0025(6) 0.0085(7) 0.0009(6)
C35 0.0242(8) 0.0161(7) 0.0198(8) 0.0000(6) 0.0097(7) 0.0001(6)
C36 0.0235(9) 0.0215(8) 0.0200(8) -0.0012(6) 0.0084(7) -0.0034(7)
C37 0.0244(9) 0.0179(7) 0.0217(8) -0.0005(6) 0.0123(7) -0.0017(6)
C38 0.0303(10) 0.0236(8) 0.0213(9) 0.0006(7) 0.0125(7) -0.0067(7)
C41 0.0235(9) 0.0195(8) 0.0269(9) 0.0056(7) 0.0138(7) 0.0041(6)
C42 0.0224(9) 0.0163(7) 0.0309(10) 0.0006(7) 0.0101(7) 0.0012(6)
C43 0.0280(10) 0.0254(9) 0.0325(10) -0.0050(8) 0.0110(8) 0.0031(7)
C44 0.0291(9) 0.0197(8) 0.0309(10) 0.0055(7) 0.0175(8) 0.0052(7)
C45 0.0374(11) 0.0266(9) 0.0436(12) 0.0079(9) 0.0272(10) 0.0028(8)
C46 0.0311(10) 0.0206(8) 0.0234(9) 0.0016(7) 0.0089(8) -0.0005(7)
C47 0.0364(11) 0.0297(10) 0.0228(10) 0.0052(8) 0.0075(8) 0.0009(8)
C48 0.0225(9) 0.0267(9) 0.0315(10) 0.0029(7) 0.0092(8) 0.0027(7)
C49 0.0314(10) 0.0305(10) 0.0414(12) 0.0027(9) 0.0213(9) 0.0066(8)
C50 0.0217(10) 0.0557(15) 0.0369(12) 0.0183(10) 0.0086(9) -0.0062(9)
C51 0.0616(18) 0.0551(16) 0.0613(19) 0.0293(13) 0.0470(16) 0.0331(14)
C52A 0.047(3) 0.0236(13) 0.0255(15) 0.0000(11) 0.0164(18) -0.0091(16)
C53A 0.067(3) 0.0297(16) 0.0348(18) -0.0021(15) 0.023(3) -0.0185(19)
C52B 0.047(3) 0.0236(13) 0.0255(15) 0.0000(11) 0.0164(18) -0.0091(16)
C53B 0.067(3) 0.0297(16) 0.0348(18) -0.0021(15) 0.023(3) -0.0185(19)
C39A 0.0230(12) 0.017(4) 0.0300(11) 0.0079(16) 0.0142(8) -0.001(3)
C40A 0.0174(11) 0.0185(15) 0.0284(15) 0.0062(12) 0.0082(12) -0.0034(12)
C54A 0.0259(14) 0.0300(14) 0.0418(18) 0.0150(12) 0.0177(13) 0.0044(11)
C55A 0.0357(15) 0.0401(17) 0.0527(19) 0.0236(14) 0.0176(15) 0.0066(13)
C56A 0.0245(14) 0.040(2) 0.0219(14) 0.0051(14) 0.0052(10) -0.0067(14)
C57A 0.0361(19) 0.047(2) 0.0313(16) -0.0134(16) 0.0140(14) -0.0118(14)
C39B 0.0230(12) 0.017(4) 0.0300(11) 0.0079(16) 0.0142(8) -0.001(3)
C40B 0.0174(11) 0.0185(15) 0.0284(15) 0.0062(12) 0.0082(12) -0.0034(12)
C54B 0.0259(14) 0.0300(14) 0.0418(18) 0.0150(12) 0.0177(13) 0.0044(11)
C55B 0.0357(15) 0.0401(17) 0.0527(19) 0.0236(14) 0.0176(15) 0.0066(13)
C56B 0.0245(14) 0.040(2) 0.0219(14) 0.0051(14) 0.0052(10) -0.0067(14)
C57B 0.0361(19) 0.047(2) 0.0313(16) -0.0134(16) 0.0140(14) -0.0118(14)

loop_
_atom_type_symbol
_atom_type_description
_atom_type_scat_dispersion_real
_atom_type_scat_dispersion_imag
_atom_type_scat_source
C C 0.0033 0.0016 'International Tables Vol C Tables 4.2.6.8 and 6.1.1.4'
H H 0.0000 0.0000 'International Tables Vol C Tables 4.2.6.8 and 6.1.1.4'
Ge Ge 0.1547 1.8001 'International Tables Vol C Tables 4.2.6.8 and 6.1.1.4'
O O 0.0106 0.0060 'International Tables Vol C Tables 4.2.6.8 and 6.1.1.4'

loop_
_geom_angle_atom_site_label_1
_geom_angle_atom_site_label_2
_geom_angle_atom_site_label_3
_geom_angle
O1B Ge1 O1A 104.1(2)
O1B Ge1 C1B 98.66(19)
O1A Ge1 C1B 5.6(3)
O1B Ge1 C2 117.1(2)
O1A Ge1 C2 99.54(12)
C1B Ge1 C2 101.1(4)
O1B Ge1 C1A 9.11(19)
O1A Ge1 C1A 96.66(10)
C1B Ge1 C1A 91.4(3)
C2 Ge1 C1A 124.39(12)
O1B Ge1 C30 102.0(2)
O1A Ge1 C30 115.24(12)
C1B Ge1 C30 118.3(4)
C2 Ge1 C30 118.58(7)
C1A Ge1 C30 100.90(13)
Ge1 O1A H1A 109.5
Ge1 C1A H1A1 109.5
Ge1 C1A H1A2 109.5
Ge1 C1A H1A3 109.5
Ge1 O1B H1B 109.5
Ge1 C1B H1B1 109.5
Ge1 C1B H1B2 109.5
Ge1 C1B H1B3 109.5
C13 C2 C3 115.86(15)
C13 C2 Ge1 123.13(13)
C3 C2 Ge1 121.00(12)
C7 C3 C2 120.09(16)
C7 C3 C4 107.92(15)
C2 C3 C4 131.75(15)
C14 C4 C16 109.63(15)
C14 C4 C3 114.11(15)
C16 C4 C3 111.43(15)
C14 C4 C5 109.91(16)
C16 C4 C5 107.84(16)
C3 C4 C5 103.60(14)
C6 C5 C4 109.39(15)
C6 C5 H5A 109.8
C4 C5 H5A 109.8
C6 C5 H5B 109.8
C4 C5 H5B 109.8
H5A C5 H5B 108.2
C7 C6 C20A 119.6(2)
C7 C6 C5 101.33(14)
C20A C6 C5 114.8(2)
C7 C6 C18B 111.7(7)
C20A C6 C18B 96.3(7)
C5 C6 C18B 113.7(2)
C7 C6 C18A 108.8(6)
C20A C6 C18A 106.6(6)
C5 C6 C18A 104.6(2)
C18B C6 C18A 11.1(9)
C7 C6 C20B 104.40(19)
C20A C6 C20B 19.7(2)
C5 C6 C20B 109.6(3)
C18B C6 C20B 114.9(7)
C18A C6 C20B 125.6(6)
C8 C7 C3 121.53(17)
C8 C7 C6 124.40(16)
C3 C7 C6 114.06(16)
C9 C8 C7 118.63(16)
C9 C8 H8 120.7
C7 C8 H8 120.7
C8 C9 C13 121.83(16)
C8 C9 C10 123.17(17)
C13 C9 C10 114.92(16)
C9 C10 C11 101.50(15)
C9 C10 C24 111.17(17)
C11 C10 C24 112.10(17)
C9 C10 C22A 110.1(4)
C11 C10 C22A 114.5(3)
C24 C10 C22A 107.4(2)
C9 C10 C22B 107(3)
C11 C10 C22B 107.9(10)
C24 C10 C22B 115.8(16)
C22A C10 C22B 8.6(12)
C10 C11 C12 109.14(15)
C10 C11 H11A 109.9
C12 C11 H11A 109.9
C10 C11 H11B 109.9
C12 C11 H11B 109.9
H11A C11 H11B 108.3
C26 C12 C28 111.44(16)
C26 C12 C11 109.55(16)
C28 C12 C11 108.35(16)
C26 C12 C13 113.82(15)
C28 C12 C13 110.50(15)
C11 C12 C13 102.72(15)
C9 C13 C2 120.41(16)
C9 C13 C12 107.89(15)
C2 C13 C12 131.64(16)
C15 C14 C4 116.24(18)
C15 C14 H14A 108.2
C4 C14 H14A 108.2
C15 C14 H14B 108.2
C4 C14 H14B 108.2
H14A C14 H14B 107.4
C14 C15 H15A 109.5
C14 C15 H15B 109.5
H15A C15 H15B 109.5
C14 C15 H15C 109.5
H15A C15 H15C 109.5
H15B C15 H15C 109.5
C17 C16 C4 115.67(17)
C17 C16 H16A 108.4
C4 C16 H16A 108.4
C17 C16 H16B 108.4
C4 C16 H16B 108.4
H16A C16 H16B 107.4
C16 C17 H17A 109.5
C16 C17 H17B 109.5
H17A C17 H17B 109.5
C16 C17 H17C 109.5
H17A C17 H17C 109.5
H17B C17 H17C 109.5
C19A C18A C6 117.5(3)
C6 C18A H18A 107.9
C6 C18A H18B 107.9
C19B C18B C6 117.2(3)
C19B C18B H18C 108.0
C6 C18B H18C 108.0
C19B C18B H18D 108.0
C6 C18B H18D 108.0
H18C C18B H18D 107.2
C18B C19B H19D 109.5
C18B C19B H19E 109.5
H19D C19B H19E 109.5
C18B C19B H19F 109.5
H19D C19B H19F 109.5
H19E C19B H19F 109.5
C6 C20A C21A 111.4(2)
C6 C20A H20A 109.4
C6 C20A H20B 109.4
C21B C20B C6 113.8(3)
C6 C20B H20C 108.8
C6 C20B H20D 108.8
C23A C22A C10 116.9(6)
C10 C22A H22A 108.1
C10 C22A H22B 108.1
C23B C22B C10 116.4(7)
C10 C22B H22C 108.2
C10 C22B H22D 108.2
C25 C24 C10 115.61(17)
C25 C24 H24A 108.4
C10 C24 H24A 108.4
C25 C24 H24B 108.4
C10 C24 H24B 108.4
H24A C24 H24B 107.4
C24 C25 H25A 109.5
C24 C25 H25B 109.5
H25A C25 H25B 109.5
C24 C25 H25C 109.5
H25A C25 H25C 109.5
H25B C25 H25C 109.5
C27 C26 C12 115.76(17)
C27 C26 H26A 108.3
C12 C26 H26A 108.3
C27 C26 H26B 108.3
C12 C26 H26B 108.3
H26A C26 H26B 107.4
C26 C27 H27A 109.5
C26 C27 H27B 109.5
H27A C27 H27B 109.5
C26 C27 H27C 109.5
H27A C27 H27C 109.5
H27B C27 H27C 109.5
C29 C28 C12 116.39(16)
C29 C28 H28A 108.2
C12 C28 H28A 108.2
C29 C28 H28B 108.2
C12 C28 H28B 108.2
H28A C28 H28B 107.3
C28 C29 H29A 109.5
C28 C29 H29B 109.5
H29A C29 H29B 109.5
C28 C29 H29C 109.5
H29A C29 H29C 109.5
H29B C29 H29C 109.5
C31 C30 C41 115.86(17)
C31 C30 Ge1 123.00(13)
C41 C30 Ge1 121.14(13)
C35 C31 C30 120.52(16)
C35 C31 C32 108.10(15)
C30 C31 C32 131.38(17)
C42 C32 C44 111.85(15)
C42 C32 C31 113.52(15)
C44 C32 C31 110.23(14)
C42 C32 C33 109.24(14)
C44 C32 C33 108.58(15)
C31 C32 C33 102.95(14)
C34 C33 C32 108.52(14)
C34 C33 H33A 110.0
C32 C33 H33A 110.0
C34 C33 H33B 110.0
C32 C33 H33B 110.0
H33A C33 H33B 108.4
C35 C34 C33 101.63(14)
C35 C34 C48 113.05(15)
C33 C34 C48 111.92(15)
C35 C34 C46 108.45(14)
C33 C34 C46 113.28(15)
C48 C34 C46 108.43(16)
C36 C35 C31 121.80(17)
C36 C35 C34 123.74(17)
C31 C35 C34 114.46(15)
C37 C36 C35 118.71(18)
C37 C36 H36 120.6
C35 C36 H36 120.6
C36 C37 C41 121.61(16)
C36 C37 C38 124.16(17)
C41 C37 C38 114.22(16)
C37 C38 C39B 105.7(10)
C37 C38 C39A 99.4(6)
C39B C38 C39A 8.9(11)
C37 C38 C50 111.95(16)
C39B C38 C50 114.1(12)
C39A C38 C50 111.9(7)
C37 C38 C52B 111.2(3)
C39B C38 C52B 117.6(8)
C39A C38 C52B 126.4(5)
C50 C38 C52B 96.3(4)
C37 C38 C52A 106.91(18)
C39B C38 C52A 101.5(8)
C39A C38 C52A 109.8(5)
C50 C38 C52A 115.6(3)
C52B C38 C52A 20.4(3)
C37 C41 C30 120.76(17)
C37 C41 C40B 102.8(2)
C30 C41 C40B 135.9(3)
C37 C41 C40A 110.64(19)
C30 C41 C40A 128.0(2)
C40B C41 C40A 16.67(15)
C43 C42 C32 115.30(15)
C43 C42 H42A 108.5
C32 C42 H42A 108.5
C43 C42 H42B 108.5
C32 C42 H42B 108.5
H42A C42 H42B 107.5
C42 C43 H43A 109.5
C42 C43 H43B 109.5
H43A C43 H43B 109.5
C42 C43 H43C 109.5
H43A C43 H43C 109.5
H43B C43 H43C 109.5
C45 C44 C32 116.25(16)
C45 C44 H44A 108.2
C32 C44 H44A 108.2
C45 C44 H44B 108.2
C32 C44 H44B 108.2
H44A C44 H44B 107.4
C44 C45 H45A 109.5
C44 C45 H45B 109.5
H45A C45 H45B 109.5
C44 C45 H45C 109.5
H45A C45 H45C 109.5
H45B C45 H45C 109.5
C47 C46 C34 115.88(16)
C47 C46 H46A 108.3
C34 C46 H46A 108.3
C47 C46 H46B 108.3
C34 C46 H46B 108.3
H46A C46 H46B 107.4
C46 C47 H47A 109.5
C46 C47 H47B 109.5
H47A C47 H47B 109.5
C46 C47 H47C 109.5
H47A C47 H47C 109.5
H47B C47 H47C 109.5
C49 C48 C34 116.05(17)
C49 C48 H48A 108.3
C34 C48 H48A 108.3
C49 C48 H48B 108.3
C34 C48 H48B 108.3
H48A C48 H48B 107.4
C48 C49 H49A 109.5
C48 C49 H49B 109.5
H49A C49 H49B 109.5
C48 C49 H49C 109.5
H49A C49 H49C 109.5
H49B C49 H49C 109.5
C51 C50 C38 116.3(2)
C51 C50 H50A 108.2
C38 C50 H50A 108.2
C51 C50 H50B 108.2
C38 C50 H50B 108.2
H50A C50 H50B 107.4
C50 C51 H51A 109.5
C50 C51 H51B 109.5
H51A C51 H51B 109.5
C50 C51 H51C 109.5
H51A C51 H51C 109.5
H51B C51 H51C 109.5
C53A C52A C38 116.1(2)
C38 C52A H52A 108.3
C38 C52A H52B 108.3
C53B C52B C38 116.4(3)
C38 C52B H52C 108.2
C38 C52B H52D 108.2
C38 C39A C40A 113.2(9)
C38 C39A H39A 108.9
C40A C39A H39A 108.9
C38 C39A H39B 108.9
C40A C39A H39B 108.9
H39A C39A H39B 107.8
C54A C40A C56A 110.3(3)
C54A C40A C41 111.5(2)
C56A C40A C41 115.4(2)
C54A C40A C39A 110.5(5)
C56A C40A C39A 109.4(5)
C41 C40A C39A 99.2(3)
C55A C54A C40A 117.4(2)
C57A C56A C40A 115.8(2)
C57A C56A H56A 108.3
C40A C56A H56A 108.3
C57A C56A H56B 108.3
C40A C56A H56B 108.3
H56A C56A H56B 107.4
C38 C39B C40B 101.6(14)
C38 C39B H39C 111.4
C40B C39B H39C 111.4
C38 C39B H39D 111.4
C40B C39B H39D 111.4
H39C C39B H39D 109.3
C56B C40B C39B 109.3(7)
C56B C40B C54B 109.8(4)
C39B C40B C54B 110.1(9)
C56B C40B C41 107.1(3)
C39B C40B C41 109.2(5)
C54B C40B C41 111.2(3)
C55B C54B C40B 116.8(3)
C57B C56B C40B 115.9(3)
C57B C56B H56C 108.3
C40B C56B H56C 108.3
C57B C56B H56D 108.3
C40B C56B H56D 108.3
H56C C56B H56D 107.4

loop_
_geom_bond_atom_site_label_1
_geom_bond_atom_site_label_2
_geom_bond_distance
Ge1 O1B 1.759(3)
Ge1 O1A 1.777(2)
Ge1 C1B 2.034(4)
Ge1 C2 2.0394(17)
Ge1 C1A 2.042(4)
Ge1 C30 2.042(2)
O1A H1A 0.8400
C1A H1A1 0.9800
C1A H1A2 0.9800
C1A H1A3 0.9800
O1B H1B 0.8400
C1B H1B1 0.9800
C1B H1B2 0.9800
C1B H1B3 0.9800
C2 C13 1.435(2)
C2 C3 1.437(2)
C3 C7 1.406(2)
C3 C4 1.558(2)
C4 C14 1.543(3)
C4 C16 1.554(3)
C4 C5 1.560(3)
C5 C6 1.535(3)
C5 H5A 0.9900
C5 H5B 0.9900
C6 C7 1.522(3)
C6 C20A 1.5305(19)
C6 C18B 1.542(2)
C6 C18A 1.543(2)
C6 C20B 1.555(2)
C7 C8 1.384(3)
C8 C9 1.377(3)
C8 H8 0.9500
C9 C13 1.402(2)
C9 C10 1.516(3)
C10 C11 1.537(3)
C10 C24 1.551(3)
C10 C22A 1.554(3)
C10 C22B 1.554(3)
C11 C12 1.559(3)
C11 H11A 0.9900
C11 H11B 0.9900
C12 C26 1.547(3)
C12 C28 1.550(3)
C12 C13 1.559(3)
C14 C15 1.534(3)
C14 H14A 0.9900
C14 H14B 0.9900
C15 H15A 0.9800
C15 H15B 0.9800
C15 H15C 0.9800
C16 C17 1.530(3)
C16 H16A 0.9900
C16 H16B 0.9900
C17 H17A 0.9800
C17 H17B 0.9800
C17 H17C 0.9800
C18A C19A 1.530(2)
C18A H18A 0.9900
C18A H18B 0.9900
C19A H19A 0.9800
C19A H19B 0.9800
C19A H19C 0.9800
C18B C19B 1.531(2)
C18B H18C 0.9900
C18B H18D 0.9900
C19B H19D 0.9800
C19B H19E 0.9800
C19B H19F 0.9800
C20A C21A 1.531(2)
C20A H20A 0.9900
C20A H20B 0.9900
C21A H21A 0.9800
C21A H21B 0.9800
C21A H21C 0.9800
C20B C21B 1.527(2)
C20B H20C 0.9900
C20B H20D 0.9900
C21B H21D 0.9800
C21B H21E 0.9800
C21B H21F 0.9800
C22A C23A 1.501(10)
C22A H22A 0.9900
C22A H22B 0.9900
C23A H23A 0.9800
C23A H23B 0.9800
C23A H23C 0.9800
C22B C23B 1.501(10)
C22B H22C 0.9900
C22B H22D 0.9900
C23B H23D 0.9800
C23B H23E 0.9800
C23B H23F 0.9800
C24 C25 1.527(3)
C24 H24A 0.9900
C24 H24B 0.9900
C25 H25A 0.9800
C25 H25B 0.9800
C25 H25C 0.9800
C26 C27 1.530(3)
C26 H26A 0.9900
C26 H26B 0.9900
C27 H27A 0.9800
C27 H27B 0.9800
C27 H27C 0.9800
C28 C29 1.527(3)
C28 H28A 0.9900
C28 H28B 0.9900
C29 H29A 0.9800
C29 H29B 0.9800
C29 H29C 0.9800
C30 C31 1.435(2)
C30 C41 1.437(2)
C31 C35 1.404(3)
C31 C32 1.558(2)
C32 C42 1.543(3)
C32 C44 1.550(2)
C32 C33 1.561(2)
C33 C34 1.541(2)
C33 H33A 0.9900
C33 H33B 0.9900
C34 C35 1.515(2)
C34 C48 1.548(3)
C34 C46 1.552(3)
C35 C36 1.382(2)
C36 C37 1.378(3)
C36 H36 0.9500
C37 C41 1.403(3)
C37 C38 1.520(2)
C38 C39B 1.533(3)
C38 C39A 1.533(3)
C38 C50 1.539(3)
C38 C52B 1.544(2)
C38 C52A 1.5469(19)
C41 C40B 1.566(3)
C41 C40A 1.570(3)
C42 C43 1.531(3)
C42 H42A 0.9900
C42 H42B 0.9900
C43 H43A 0.9800
C43 H43B 0.9800
C43 H43C 0.9800
C44 C45 1.524(3)
C44 H44A 0.9900
C44 H44B 0.9900
C45 H45A 0.9800
C45 H45B 0.9800
C45 H45C 0.9800
C46 C47 1.525(3)
C46 H46A 0.9900
C46 H46B 0.9900
C47 H47A 0.9800
C47 H47B 0.9800
C47 H47C 0.9800
C48 C49 1.526(3)
C48 H48A 0.9900
C48 H48B 0.9900
C49 H49A 0.9800
C49 H49B 0.9800
C49 H49C 0.9800
C50 C51 1.518(4)
C50 H50A 0.9900
C50 H50B 0.9900
C51 H51A 0.9800
C51 H51B 0.9800
C51 H51C 0.9800
C52A C53A 1.5318(19)
C52A H52A 0.9900
C52A H52B 0.9900
C53A H53A 0.9800
C53A H53B 0.9800
C53A H53C 0.9800
C52B C53B 1.531(2)
C52B H52C 0.9900
C52B H52D 0.9900
C53B H53D 0.9800
C53B H53E 0.9800
C53B H53F 0.9800
C39A C40A 1.573(17)
C39A H39A 0.9900
C39A H39B 0.9900
C40A C54A 1.5388(19)
C40A C56A 1.5415(19)
C54A C55A 1.5289(19)
C54A H54A 0.9900
C54A H54B 0.9900
C55A H55A 0.9800
C55A H55B 0.9800
C55A H55C 0.9800
C56A C57A 1.529(2)
C56A H56A 0.9900
C56A H56B 0.9900
C57A H57A 0.9800
C57A H57B 0.9800
C57A H57C 0.9800
C39B C40B 1.54(3)
C39B H39C 0.9900
C39B H39D 0.9900
C40B C56B 1.539(2)
C40B C54B 1.542(2)
C54B C55B 1.532(2)
C54B H54C 0.9900
C54B H54D 0.9900
C55B H55D 0.9800
C55B H55E 0.9800
C55B H55F 0.9800
C56B C57B 1.530(2)
C56B H56C 0.9900
C56B H56D 0.9900
C57B H57D 0.9800
C57B H57E 0.9800
C57B H57F 0.9800

loop_
_geom_torsion_atom_site_label_1
_geom_torsion_atom_site_label_2
_geom_torsion_atom_site_label_3
_geom_torsion_atom_site_label_4
_geom_torsion
O1B Ge1 C2 C13 -8.5(3)
O1A Ge1 C2 C13 102.75(16)
C1B Ge1 C2 C13 97.3(3)
C1A Ge1 C2 C13 -2.2(2)
C30 Ge1 C2 C13 -131.53(14)
O1B Ge1 C2 C3 170.1(2)
O1A Ge1 C2 C3 -78.65(16)
C1B Ge1 C2 C3 -84.1(3)
C1A Ge1 C2 C3 176.42(17)
C30 Ge1 C2 C3 47.08(16)
C13 C2 C3 C7 13.9(2)
Ge1 C2 C3 C7 -164.80(13)
C13 C2 C3 C4 -159.70(18)
Ge1 C2 C3 C4 21.6(3)
C7 C3 C4 C14 118.89(17)
C2 C3 C4 C14 -66.9(2)
C7 C3 C4 C16 -116.29(17)
C2 C3 C4 C16 57.9(2)
C7 C3 C4 C5 -0.6(2)
C2 C3 C4 C5 173.59(18)
C14 C4 C5 C6 -109.93(18)
C16 C4 C5 C6 130.61(17)
C3 C4 C5 C6 12.4(2)
C4 C5 C6 C7 -18.3(2)
C4 C5 C6 C20A -148.8(2)
C4 C5 C6 C18B 101.7(8)
C4 C5 C6 C18A 94.8(7)
C4 C5 C6 C20B -128.2(2)
C2 C3 C7 C8 -7.7(3)
C4 C3 C7 C8 167.28(17)
C2 C3 C7 C6 173.12(16)
C4 C3 C7 C6 -11.9(2)
C20A C6 C7 C8 -32.8(3)
C5 C6 C7 C8 -160.19(18)
C18B C6 C7 C8 78.4(5)
C18A C6 C7 C8 89.9(4)
C20B C6 C7 C8 -46.4(3)
C20A C6 C7 C3 146.3(2)
C5 C6 C7 C3 19.0(2)
C18B C6 C7 C3 -102.4(4)
C18A C6 C7 C3 -91.0(4)
C20B C6 C7 C3 132.8(3)
C3 C7 C8 C9 -4.0(3)
C6 C7 C8 C9 175.10(17)
C7 C8 C9 C13 8.9(3)
C7 C8 C9 C10 -167.70(17)
C8 C9 C10 C11 167.35(17)
C13 C9 C10 C11 -9.5(2)
C8 C9 C10 C24 48.0(2)
C13 C9 C10 C24 -128.88(18)
C8 C9 C10 C22A -71.0(3)
C13 C9 C10 C22A 112.2(2)
C8 C9 C10 C22B -79.6(6)
C13 C9 C10 C22B 103.5(6)
C9 C10 C11 C12 18.0(2)
C24 C10 C11 C12 136.67(17)
C22A C10 C11 C12 -100.6(4)
C22B C10 C11 C12 -95(3)
C10 C11 C12 C26 -141.05(17)
C10 C11 C12 C28 97.19(18)
C10 C11 C12 C13 -19.76(19)
C8 C9 C13 C2 -2.1(3)
C10 C9 C13 C2 174.79(16)
C8 C9 C13 C12 -179.62(16)
C10 C9 C13 C12 -2.7(2)
C3 C2 C13 C9 -9.2(2)
Ge1 C2 C13 C9 169.48(13)
C3 C2 C13 C12 167.64(17)
Ge1 C2 C13 C12 -13.7(3)
C26 C12 C13 C9 131.90(17)
C28 C12 C13 C9 -101.84(18)
C11 C12 C13 C9 13.56(19)
C26 C12 C13 C2 -45.2(3)
C28 C12 C13 C2 81.0(2)
C11 C12 C13 C2 -163.57(18)
C16 C4 C14 C15 59.2(2)
C3 C4 C14 C15 -175.02(17)
C5 C4 C14 C15 -59.2(2)
C14 C4 C16 C17 171.79(17)
C3 C4 C16 C17 44.5(2)
C5 C4 C16 C17 -68.6(2)
C7 C6 C18A C19A -61.1(12)
C20A C6 C18A C19A 69.2(12)
C5 C6 C18A C19A -168.8(10)
C18B C6 C18A C19A 46(5)
C20B C6 C18A C19A 63.4(14)
C7 C6 C18B C19B -67.0(14)
C20A C6 C18B C19B 58.4(13)
C5 C6 C18B C19B 179.0(10)
C18A C6 C18B C19B -144(7)
C20B C6 C18B C19B 51.7(15)
C7 C6 C20A C21A -60.3(4)
C5 C6 C20A C21A 60.5(4)
C18B C6 C20A C21A -179.7(5)
C18A C6 C20A C21A 175.9(5)
C20B C6 C20A C21A -18.1(7)
C7 C6 C20B C21B -174.3(4)
C20A C6 C20B C21B 42.8(7)
C5 C6 C20B C21B -66.5(5)
C18B C6 C20B C21B 62.9(7)
C18A C6 C20B C21B 59.3(7)
C9 C10 C22A C23A 173.6(3)
C11 C10 C22A C23A -72.8(3)
C24 C10 C22A C23A 52.4(4)
C22B C10 C22A C23A -114(19)
C9 C10 C22B C23B 80(4)
C11 C10 C22B C23B -171(4)
C24 C10 C22B C23B -45(5)
C22A C10 C22B C23B -30(15)
C9 C10 C24 C25 46.5(2)
C11 C10 C24 C25 -66.3(2)
C22A C10 C24 C25 167.0(4)
C22B C10 C24 C25 169(2)
C28 C12 C26 C27 -176.25(18)
C11 C12 C26 C27 63.9(2)
C13 C12 C26 C27 -50.5(2)
C26 C12 C28 C29 -49.5(2)
C11 C12 C28 C29 71.1(2)
C13 C12 C28 C29 -177.12(18)
O1B Ge1 C30 C31 99.2(2)
O1A Ge1 C30 C31 -12.84(19)
C1B Ge1 C30 C31 -7.7(3)
C2 Ge1 C30 C31 -130.58(14)
C1A Ge1 C30 C31 89.95(18)
O1B Ge1 C30 C41 -80.4(2)
O1A Ge1 C30 C41 167.58(16)
C1B Ge1 C30 C41 172.8(3)
C2 Ge1 C30 C41 49.84(17)
C1A Ge1 C30 C41 -89.62(17)
C41 C30 C31 C35 -7.1(2)
Ge1 C30 C31 C35 173.27(13)
C41 C30 C31 C32 172.26(17)
Ge1 C30 C31 C32 -7.3(3)
C35 C31 C32 C42 129.31(16)
C30 C31 C32 C42 -50.1(2)
C35 C31 C32 C44 -104.33(17)
C30 C31 C32 C44 76.2(2)
C35 C31 C32 C33 11.35(18)
C30 C31 C32 C33 -168.10(18)
C42 C32 C33 C34 -140.86(15)
C44 C32 C33 C34 96.92(17)
C31 C32 C33 C34 -19.93(18)
C32 C33 C34 C35 20.34(18)
C32 C33 C34 C48 141.26(16)
C32 C33 C34 C46 -95.78(18)
C30 C31 C35 C36 0.0(3)
C32 C31 C35 C36 -179.51(16)
C30 C31 C35 C34 -179.04(16)
C32 C31 C35 C34 1.4(2)
C33 C34 C35 C36 167.32(17)
C48 C34 C35 C36 47.2(2)
C46 C34 C35 C36 -73.1(2)
C33 C34 C35 C31 -13.66(19)
C48 C34 C35 C31 -133.78(17)
C46 C34 C35 C31 105.95(17)
C31 C35 C36 C37 6.5(3)
C34 C35 C36 C37 -174.58(16)
C35 C36 C37 C41 -5.4(3)
C35 C36 C37 C38 174.12(16)
C36 C37 C38 C39B -169.0(11)
C41 C37 C38 C39B 10.6(11)
C36 C37 C38 C39A -162.5(6)
C41 C37 C38 C39A 17.1(6)
C36 C37 C38 C50 -44.2(2)
C41 C37 C38 C50 135.35(18)
C36 C37 C38 C52B 62.2(5)
C41 C37 C38 C52B -118.2(5)
C36 C37 C38 C52A 83.4(3)
C41 C37 C38 C52A -97.0(3)
C36 C37 C41 C30 -2.0(3)
C38 C37 C41 C30 178.38(16)
C36 C37 C41 C40B -174.9(2)
C38 C37 C41 C40B 5.5(2)
C36 C37 C41 C40A 169.73(18)
C38 C37 C41 C40A -9.9(2)
C31 C30 C41 C37 8.1(3)
Ge1 C30 C41 C37 -172.27(13)
C31 C30 C41 C40B 178.1(3)
Ge1 C30 C41 C40B -2.3(3)
C31 C30 C41 C40A -162.07(19)
Ge1 C30 C41 C40A 17.5(3)
C44 C32 C42 C43 -178.04(16)
C31 C32 C42 C43 -52.5(2)
C33 C32 C42 C43 61.7(2)
C42 C32 C44 C45 -53.7(2)
C31 C32 C44 C45 178.99(18)
C33 C32 C44 C45 66.9(2)
C35 C34 C46 C47 -172.74(16)
C33 C34 C46 C47 -60.7(2)
C48 C34 C46 C47 64.1(2)
C35 C34 C48 C49 50.0(2)
C33 C34 C48 C49 -64.1(2)
C46 C34 C48 C49 170.24(16)
C37 C38 C50 C51 -50.3(2)
C39B C38 C50 C51 69.7(8)
C39A C38 C50 C51 60.3(5)
C52B C38 C50 C51 -166.2(3)
C52A C38 C50 C51 -173.1(2)
C37 C38 C52A C53A 179.9(3)
C39B C38 C52A C53A 69.3(13)
C39A C38 C52A C53A 73.0(8)
C50 C38 C52A C53A -54.7(4)
C52B C38 C52A C53A -74.7(10)
C37 C38 C52B C53B 179.3(6)
C39B C38 C52B C53B 57.2(16)
C39A C38 C52B C53B 59.1(12)
C50 C38 C52B C53B -64.2(7)
C52A C38 C52B C53B 97.8(11)
C37 C38 C39A C40A -18.4(8)
C39B C38 C39A C40A 117(13)
C50 C38 C39A C40A -136.8(7)
C52B C38 C39A C40A 106.9(7)
C52A C38 C39A C40A 93.5(7)
C37 C41 C40A C54A 114.2(3)
C30 C41 C40A C54A -74.7(3)
C40B C41 C40A C54A 49.9(10)
C37 C41 C40A C56A -118.9(3)
C30 C41 C40A C56A 52.1(3)
C40B C41 C40A C56A 176.8(12)
C37 C41 C40A C39A -2.2(5)
C30 C41 C40A C39A 168.8(5)
C40B C41 C40A C39A -66.5(12)
C38 C39A C40A C54A -103.7(7)
C38 C39A C40A C56A 134.7(7)
C38 C39A C40A C41 13.4(8)
C56A C40A C54A C55A 55.1(4)
C41 C40A C54A C55A -175.3(3)
C39A C40A C54A C55A -66.0(5)
C54A C40A C56A C57A 174.9(3)
C41 C40A C56A C57A 47.4(4)
C39A C40A C56A C57A -63.4(4)
C37 C38 C39B C40B -21.5(13)
C39A C38 C39B C40B -67(12)
C50 C38 C39B C40B -144.9(9)
C52B C38 C39B C40B 103.4(9)
C52A C38 C39B C40B 90.0(10)
C38 C39B C40B C56B 142.7(8)
C38 C39B C40B C54B -96.6(10)
C38 C39B C40B C41 25.8(13)
C37 C41 C40B C56B -138.2(3)
C30 C41 C40B C56B 50.6(5)
C40A C41 C40B C56B -18.1(8)
C37 C41 C40B C39B -20.0(9)
C30 C41 C40B C39B 168.9(8)
C40A C41 C40B C39B 100.2(13)
C37 C41 C40B C54B 101.8(4)
C30 C41 C40B C54B -69.4(5)
C40A C41 C40B C54B -138.1(13)
C56B C40B C54B C55B 54.2(6)
C39B C40B C54B C55B -66.3(6)
C41 C40B C54B C55B 172.5(5)
C39B C40B C56B C57B -61.1(8)
C54B C40B C56B C57B 178.0(5)
C41 C40B C56B C57B 57.1(6)
